data_4076577
loop_
_publ_author_name
'Fischer, Paul J.'
'Neary, Michelle C.'
'Avena, Laura'
'Sullivan, Kevin P.'
'Hackbarth, Kent C.'

_publ_section_title
;
 Dicarbonyl{[2-(diphenylphosphino)ethyl]cyclopentadienyl} Group VI Metal
 Hydrides, Halides, and Anions: Precursors for Olefin Epoxidation
 Catalysts
;
_journal_issue 6
_journal_name_full Organometallics
_journal_page_first 2437
_journal_paper_doi 10.1021/om300057n
_journal_volume 31
_journal_year 2012
_chemical_formula_moiety 'C21 H18 Mo O2 P, C12 H24 K O6'
_chemical_formula_sum 'C33 H42 K Mo O8 P'
_chemical_formula_weight 732.68
_chemical_name_common 07190
_chemical_name_systematic
; 
 ? 
;
_space_group_IT_number 14
_symmetry_cell_setting monoclinic
_symmetry_space_group_name_Hall '-P 2yn'
_symmetry_space_group_name_H-M 'P 1 21/n 1'
_atom_sites_solution_hydrogens geom
_atom_sites_solution_primary direct
_atom_sites_solution_secondary difmap
_audit_creation_method SHELXL-97
_cell_angle_alpha 90.00
_cell_angle_beta 91.883(1)
_cell_angle_gamma 90.00
_cell_formula_units_Z 4
_cell_length_a 10.5873(8)
_cell_length_b 23.9468(18)
_cell_length_c 13.4106(10)
_cell_measurement_reflns_used 3840
_cell_measurement_temperature 173(2)
_cell_measurement_theta_max 27.48
_cell_measurement_theta_min 2.55
_cell_volume 3398.2(4)
_computing_cell_refinement 'SAINT, Bruker'
_computing_data_collection 'SMART, Bruker'
_computing_data_reduction 'SAINT, Bruker'
_computing_molecular_graphics 'SHELXTL, Bruker'
_computing_publication_material 'Bruker SHELXTL'
_computing_structure_refinement 'SHELXL-97 (Sheldrick, 1997)'
_computing_structure_solution 'SHELXS-97 (Sheldrick, 1990)'
_diffrn_ambient_temperature 173(2)
_diffrn_measured_fraction_theta_full 0.992
_diffrn_measured_fraction_theta_max 0.992
_diffrn_measurement_device_type 'Siemens SMART Platform CCD'
_diffrn_measurement_method 'area detector, omega scans per phi'
_diffrn_radiation_monochromator graphite
_diffrn_radiation_source 'normal-focus sealed tube'
_diffrn_radiation_type MoK\a
_diffrn_radiation_wavelength 0.71073
_diffrn_reflns_av_R_equivalents 0.0367
_diffrn_reflns_av_sigmaI/netI 0.0298
_diffrn_reflns_limit_h_max 13
_diffrn_reflns_limit_h_min -13
_diffrn_reflns_limit_k_max 30
_diffrn_reflns_limit_k_min -30
_diffrn_reflns_limit_l_max 17
_diffrn_reflns_limit_l_min -17
_diffrn_reflns_number 39065
_diffrn_reflns_theta_full 27.51
_diffrn_reflns_theta_max 27.51
_diffrn_reflns_theta_min 1.70
_exptl_absorpt_coefficient_mu 0.603
_exptl_absorpt_correction_T_max 0.9421
_exptl_absorpt_correction_T_min 0.8166
_exptl_absorpt_correction_type multi-scan
_exptl_absorpt_process_details 'SADABS, R. Blessing, 1995'
_exptl_crystal_colour yellow
_exptl_crystal_density_diffrn 1.432
_exptl_crystal_density_method 'not measured'
_exptl_crystal_description block
_exptl_crystal_F_000 1520
_exptl_crystal_size_max 0.35
_exptl_crystal_size_mid 0.20
_exptl_crystal_size_min 0.10
_refine_diff_density_max 0.385
_refine_diff_density_min -0.371
_refine_diff_density_rms 0.054
_refine_ls_extinction_method none
_refine_ls_goodness_of_fit_ref 1.024
_refine_ls_hydrogen_treatment constr
_refine_ls_matrix_type full
_refine_ls_number_parameters 397
_refine_ls_number_reflns 7745
_refine_ls_number_restraints 0
_refine_ls_restrained_S_all 1.024
_refine_ls_R_factor_all 0.0437
_refine_ls_R_factor_gt 0.0286
_refine_ls_shift/su_max 0.001
_refine_ls_shift/su_mean 0.000
_refine_ls_structure_factor_coef Fsqd
_refine_ls_weighting_details 'calc w=1/[\s^2^(Fo^2^)+(0.0292P)^2^+1.0997P] where P=(Fo^2^+2Fc^2^)/3'
_refine_ls_weighting_scheme calc
_refine_ls_wR_factor_gt 0.0607
_refine_ls_wR_factor_ref 0.0649
_reflns_number_gt 6301
_reflns_number_total 7745
_reflns_threshold_expression >2sigma(I)
_cod_data_source_file om300057n_si_003.cif
_cod_data_source_block 10
_cod_depositor_comments
;
The following automatic conversions were performed:

'_symmetry_cell_setting' value 'Monoclinic' changed to 'monoclinic'
according to /home/saulius/struct/CIF-dictionaries/cif_core.dic
dictionary named 'cif_core.dic' version 2.4.1 from 2010-06-29.

Automatic conversion script
Id: cif_fix_values 1715 2011-07-08 13:25:40Z adriana 
;
_cod_original_sg_symbol_H-M P2(1)/n
_cod_database_code 4076577

loop_
_symmetry_equiv_pos_as_xyz
'x, y, z'
'-x+1/2, y+1/2, -z+1/2'
'-x, -y, -z'
'x-1/2, -y-1/2, z-1/2'

loop_
_atom_site_label
_atom_site_type_symbol
_atom_site_fract_x
_atom_site_fract_y
_atom_site_fract_z
_atom_site_U_iso_or_equiv
_atom_site_adp_type
_atom_site_occupancy
_atom_site_symmetry_multiplicity
_atom_site_calc_flag
_atom_site_refinement_flags
Mo1 Mo 0.146302(15) 0.140875(6) 0.809863(11) 0.02358(5) Uani 1 1 d .
K1 K 0.07036(4) 0.294096(17) 0.80638(3) 0.03069(10) Uani 1 1 d .
P1 P 0.23762(4) 0.060073(18) 0.74244(3) 0.02207(10) Uani 1 1 d .
O1 O 0.38724(14) 0.21484(6) 0.79365(11) 0.0415(4) Uani 1 1 d .
O2 O 0.05058(14) 0.17762(6) 0.59923(11) 0.0426(4) Uani 1 1 d .
O3 O -0.04584(12) 0.32633(6) 0.99130(10) 0.0341(3) Uani 1 1 d .
O4 O 0.21099(13) 0.34288(6) 0.97260(10) 0.0340(3) Uani 1 1 d .
O5 O 0.29101(12) 0.35958(5) 0.77581(10) 0.0332(3) Uani 1 1 d .
O6 O 0.14115(14) 0.32497(6) 0.61126(10) 0.0387(3) Uani 1 1 d .
O7 O -0.11413(14) 0.30928(6) 0.64535(10) 0.0413(4) Uani 1 1 d .
O8 O -0.19594(13) 0.28220(6) 0.83862(10) 0.0377(3) Uani 1 1 d .
C1 C 0.29476(19) 0.18690(7) 0.79997(13) 0.0279(4) Uani 1 1 d .
C2 C 0.09051(17) 0.16512(8) 0.67954(14) 0.0283(4) Uani 1 1 d .
C3 C 0.06514(19) 0.07138(8) 0.91367(14) 0.0329(4) Uani 1 1 d .
C4 C 0.1227(2) 0.11211(9) 0.97760(14) 0.0357(5) Uani 1 1 d .
H4A H 0.1928 0.1053 1.0280 0.043 Uiso 1 1 calc R
C5 C 0.0557(2) 0.16341(9) 0.96264(15) 0.0378(5) Uani 1 1 d .
H5A H 0.0705 0.1986 1.0013 0.045 Uiso 1 1 calc R
C6 C -0.0436(2) 0.15404(9) 0.89208(16) 0.0384(5) Uani 1 1 d .
H6A H -0.1115 0.1813 0.8726 0.046 Uiso 1 1 calc R
C7 C -0.03929(19) 0.09695(9) 0.86300(15) 0.0350(5) Uani 1 1 d .
H7A H -0.1032 0.0774 0.8189 0.042 Uiso 1 1 calc R
C8 C 0.1109(2) 0.01243(8) 0.89605(15) 0.0360(5) Uani 1 1 d .
H8A H 0.0470 -0.0145 0.9189 0.043 Uiso 1 1 calc R
H8B H 0.1903 0.0060 0.9354 0.043 Uiso 1 1 calc R
C9 C 0.13393(19) 0.00265(8) 0.78511(14) 0.0298(4) Uani 1 1 d .
H9A H 0.0527 0.0029 0.7463 0.036 Uiso 1 1 calc R
H9B H 0.1754 -0.0339 0.7756 0.036 Uiso 1 1 calc R
C10 C 0.39494(17) 0.03284(7) 0.78267(13) 0.0259(4) Uani 1 1 d .
C11 C 0.4820(2) 0.06854(9) 0.82831(16) 0.0396(5) Uani 1 1 d .
H11A H 0.4605 0.1066 0.8378 0.048 Uiso 1 1 calc R
C12 C 0.6003(2) 0.04942(11) 0.86038(18) 0.0542(7) Uani 1 1 d .
H12A H 0.6596 0.0745 0.8906 0.065 Uiso 1 1 calc R
C13 C 0.6318(2) -0.00609(11) 0.84836(16) 0.0476(6) Uani 1 1 d .
H13A H 0.7122 -0.0193 0.8713 0.057 Uiso 1 1 calc R
C14 C 0.5465(2) -0.04222(9) 0.80307(15) 0.0402(5) Uani 1 1 d .
H14A H 0.5681 -0.0804 0.7947 0.048 Uiso 1 1 calc R
C15 C 0.4295(2) -0.02299(8) 0.76970(15) 0.0336(4) Uani 1 1 d .
H15A H 0.3718 -0.0480 0.7375 0.040 Uiso 1 1 calc R
C16 C 0.23929(17) 0.04813(7) 0.60738(13) 0.0230(4) Uani 1 1 d .
C17 C 0.34977(18) 0.04201(8) 0.55521(14) 0.0291(4) Uani 1 1 d .
H17A H 0.4290 0.0419 0.5906 0.035 Uiso 1 1 calc R
C18 C 0.3461(2) 0.03603(9) 0.45232(15) 0.0370(5) Uani 1 1 d .
H18A H 0.4225 0.0325 0.4177 0.044 Uiso 1 1 calc R
C19 C 0.2315(2) 0.03524(8) 0.40006(14) 0.0363(5) Uani 1 1 d .
H19A H 0.2289 0.0299 0.3298 0.044 Uiso 1 1 calc R
C20 C 0.1207(2) 0.04228(8) 0.45031(14) 0.0325(4) Uani 1 1 d .
H20A H 0.0417 0.0423 0.4146 0.039 Uiso 1 1 calc R
C21 C 0.12515(18) 0.04936(7) 0.55295(14) 0.0281(4) Uani 1 1 d .
H21A H 0.0488 0.0552 0.5868 0.034 Uiso 1 1 calc R
C22 C 0.0356(2) 0.33167(10) 1.07673(14) 0.0405(5) Uani 1 1 d .
H22A H 0.0657 0.2943 1.0986 0.049 Uiso 1 1 calc R
H22B H -0.0107 0.3487 1.1320 0.049 Uiso 1 1 calc R
C23 C 0.1451(2) 0.36731(9) 1.05210(15) 0.0412(5) Uani 1 1 d .
H23A H 0.1151 0.4050 1.0325 0.049 Uiso 1 1 calc R
H23B H 0.2025 0.3711 1.1114 0.049 Uiso 1 1 calc R
C24 C 0.31980(19) 0.37510(9) 0.94938(16) 0.0383(5) Uani 1 1 d .
H24A H 0.3820 0.3742 1.0061 0.046 Uiso 1 1 calc R
H24B H 0.2953 0.4144 0.9369 0.046 Uiso 1 1 calc R
C25 C 0.37685(19) 0.35094(9) 0.85850(16) 0.0386(5) Uani 1 1 d .
H25A H 0.4585 0.3694 0.8461 0.046 Uiso 1 1 calc R
H25B H 0.3925 0.3105 0.8681 0.046 Uiso 1 1 calc R
C26 C 0.3438(2) 0.34467(9) 0.68305(15) 0.0405(5) Uani 1 1 d .
H26A H 0.3630 0.3042 0.6821 0.049 Uiso 1 1 calc R
H26B H 0.4233 0.3655 0.6737 0.049 Uiso 1 1 calc R
C27 C 0.2500(2) 0.35863(9) 0.60160(15) 0.0408(5) Uani 1 1 d .
H27A H 0.2266 0.3986 0.6056 0.049 Uiso 1 1 calc R
H27B H 0.2874 0.3519 0.5360 0.049 Uiso 1 1 calc R
C28 C 0.0464(2) 0.33748(9) 0.53663(15) 0.0426(5) Uani 1 1 d .
H28A H 0.0808 0.3322 0.4696 0.051 Uiso 1 1 calc R
H28B H 0.0197 0.3769 0.5428 0.051 Uiso 1 1 calc R
C29 C -0.0633(2) 0.30028(9) 0.54893(15) 0.0428(5) Uani 1 1 d .
H29A H -0.1287 0.3082 0.4964 0.051 Uiso 1 1 calc R
H29B H -0.0368 0.2608 0.5424 0.051 Uiso 1 1 calc R
C30 C -0.2128(2) 0.27080(11) 0.66290(18) 0.0535(6) Uani 1 1 d .
H30A H -0.1775 0.2328 0.6723 0.064 Uiso 1 1 calc R
H30B H -0.2730 0.2700 0.6049 0.064 Uiso 1 1 calc R
C31 C -0.2793(2) 0.28835(11) 0.75403(18) 0.0519(6) Uani 1 1 d .
H31A H -0.3064 0.3278 0.7475 0.062 Uiso 1 1 calc R
H31B H -0.3555 0.2650 0.7622 0.062 Uiso 1 1 calc R
C32 C -0.2503(2) 0.30316(9) 0.92731(16) 0.0406(5) Uani 1 1 d .
H32A H -0.3289 0.2825 0.9408 0.049 Uiso 1 1 calc R
H32B H -0.2718 0.3431 0.9187 0.049 Uiso 1 1 calc R
C33 C -0.1579(2) 0.29626(9) 1.01239(16) 0.0399(5) Uani 1 1 d .
H33A H -0.1943 0.3107 1.0744 0.048 Uiso 1 1 calc R
H33B H -0.1379 0.2562 1.0221 0.048 Uiso 1 1 calc R

loop_
_atom_site_aniso_label
_atom_site_aniso_U_11
_atom_site_aniso_U_22
_atom_site_aniso_U_33
_atom_site_aniso_U_23
_atom_site_aniso_U_13
_atom_site_aniso_U_12
Mo1 0.02747(9) 0.02071(8) 0.02291(8) -0.00086(6) 0.00608(6) 0.00239(7)
K1 0.0337(2) 0.0301(2) 0.0282(2) 0.00146(17) 0.00062(17) -0.00194(18)
P1 0.0248(2) 0.0197(2) 0.0220(2) -0.00062(17) 0.00453(18) 0.00014(18)
O1 0.0484(9) 0.0346(8) 0.0418(9) -0.0020(6) 0.0044(7) -0.0156(7)
O2 0.0454(9) 0.0455(9) 0.0363(8) 0.0093(7) -0.0073(7) 0.0051(7)
O3 0.0336(8) 0.0396(8) 0.0294(7) 0.0027(6) 0.0049(6) 0.0007(6)
O4 0.0326(7) 0.0342(7) 0.0350(7) -0.0081(6) -0.0016(6) 0.0022(6)
O5 0.0311(7) 0.0330(7) 0.0358(7) -0.0043(6) 0.0064(6) 0.0017(6)
O6 0.0527(9) 0.0335(8) 0.0297(7) 0.0049(6) -0.0001(6) -0.0012(7)
O7 0.0476(9) 0.0442(9) 0.0318(8) 0.0004(6) -0.0049(7) -0.0078(7)
O8 0.0320(8) 0.0431(8) 0.0381(8) -0.0026(6) 0.0034(6) 0.0034(6)
C1 0.0387(11) 0.0215(9) 0.0236(9) -0.0013(7) 0.0018(8) 0.0027(8)
C2 0.0250(9) 0.0254(9) 0.0348(11) -0.0009(8) 0.0058(8) 0.0022(8)
C3 0.0402(11) 0.0320(10) 0.0277(10) 0.0047(8) 0.0170(8) -0.0004(9)
C4 0.0464(12) 0.0390(12) 0.0225(10) 0.0011(8) 0.0102(9) 0.0007(10)
C5 0.0471(13) 0.0354(11) 0.0320(11) -0.0061(9) 0.0174(10) 0.0039(10)
C6 0.0350(11) 0.0417(12) 0.0397(12) -0.0001(9) 0.0171(9) 0.0059(9)
C7 0.0313(11) 0.0397(11) 0.0349(11) -0.0003(9) 0.0142(9) -0.0028(9)
C8 0.0460(12) 0.0300(10) 0.0330(11) 0.0062(8) 0.0152(9) -0.0012(9)
C9 0.0355(11) 0.0230(9) 0.0315(10) 0.0000(7) 0.0084(8) -0.0021(8)
C10 0.0295(10) 0.0274(9) 0.0212(9) 0.0021(7) 0.0047(7) 0.0044(8)
C11 0.0374(12) 0.0388(12) 0.0421(12) -0.0144(10) -0.0056(9) 0.0107(10)
C12 0.0395(13) 0.0681(17) 0.0541(15) -0.0278(13) -0.0149(11) 0.0167(12)
C13 0.0435(13) 0.0674(16) 0.0318(11) -0.0011(11) -0.0029(10) 0.0268(12)
C14 0.0478(13) 0.0363(12) 0.0373(11) 0.0126(9) 0.0125(10) 0.0188(10)
C15 0.0381(11) 0.0266(10) 0.0368(11) 0.0041(8) 0.0109(9) 0.0040(9)
C16 0.0286(9) 0.0171(8) 0.0236(9) -0.0006(7) 0.0042(7) -0.0006(7)
C17 0.0275(10) 0.0315(10) 0.0286(10) 0.0010(8) 0.0043(8) 0.0021(8)
C18 0.0399(12) 0.0412(12) 0.0308(11) 0.0022(9) 0.0138(9) 0.0077(10)
C19 0.0532(13) 0.0330(11) 0.0228(10) -0.0013(8) 0.0041(9) 0.0021(10)
C20 0.0371(11) 0.0287(10) 0.0314(10) 0.0008(8) -0.0043(9) -0.0022(8)
C21 0.0276(10) 0.0261(9) 0.0309(10) -0.0012(8) 0.0049(8) -0.0007(8)
C22 0.0503(13) 0.0457(13) 0.0255(10) -0.0023(9) 0.0019(9) 0.0090(11)
C23 0.0469(13) 0.0449(13) 0.0314(11) -0.0117(9) -0.0042(9) 0.0030(10)
C24 0.0318(11) 0.0386(12) 0.0437(12) -0.0061(9) -0.0081(9) 0.0005(9)
C25 0.0283(10) 0.0352(12) 0.0522(13) -0.0064(10) 0.0002(9) 0.0001(9)
C26 0.0406(12) 0.0366(12) 0.0455(13) -0.0037(9) 0.0168(10) 0.0021(10)
C27 0.0540(14) 0.0345(11) 0.0351(11) 0.0010(9) 0.0191(10) 0.0019(10)
C28 0.0660(16) 0.0371(12) 0.0247(10) 0.0015(9) 0.0003(10) 0.0093(11)
C29 0.0602(15) 0.0410(12) 0.0265(10) -0.0026(9) -0.0105(10) 0.0081(11)
C30 0.0503(15) 0.0657(17) 0.0437(14) -0.0004(12) -0.0114(11) -0.0188(13)
C31 0.0304(12) 0.0714(17) 0.0533(15) -0.0009(13) -0.0069(11) -0.0042(11)
C32 0.0319(11) 0.0405(12) 0.0501(13) -0.0037(10) 0.0129(10) 0.0015(9)
C33 0.0419(12) 0.0407(12) 0.0382(12) 0.0009(9) 0.0160(10) 0.0013(10)

loop_
_atom_type_symbol
_atom_type_description
_atom_type_scat_dispersion_real
_atom_type_scat_dispersion_imag
_atom_type_scat_source
C C 0.0033 0.0016 'International Tables Vol C Tables 4.2.6.8 and 6.1.1.4'
H H 0.0000 0.0000 'International Tables Vol C Tables 4.2.6.8 and 6.1.1.4'
O O 0.0106 0.0060 'International Tables Vol C Tables 4.2.6.8 and 6.1.1.4'
P P 0.1023 0.0942 'International Tables Vol C Tables 4.2.6.8 and 6.1.1.4'
K K 0.2009 0.2494 'International Tables Vol C Tables 4.2.6.8 and 6.1.1.4'
Mo Mo -1.6832 0.6857 'International Tables Vol C Tables 4.2.6.8 and 6.1.1.4'

loop_
_geom_angle_atom_site_label_1
_geom_angle_atom_site_label_2
_geom_angle_atom_site_label_3
_geom_angle
C2 Mo1 C1 89.52(8)
C2 Mo1 C6 98.32(8)
C1 Mo1 C6 131.98(8)
C2 Mo1 C3 130.31(8)
C1 Mo1 C3 139.49(8)
C6 Mo1 C3 58.74(7)
C2 Mo1 C5 127.03(8)
C1 Mo1 C5 106.59(8)
C6 Mo1 C5 34.89(7)
C3 Mo1 C5 58.62(7)
C2 Mo1 P1 90.96(6)
C1 Mo1 P1 95.58(5)
C6 Mo1 P1 131.26(5)
C3 Mo1 P1 78.96(5)
C5 Mo1 P1 134.94(5)
C2 Mo1 C7 100.12(8)
C1 Mo1 C7 164.71(7)
C6 Mo1 C7 35.20(7)
C3 Mo1 C7 35.03(7)
C5 Mo1 C7 58.13(7)
P1 Mo1 C7 96.09(5)
C2 Mo1 C4 155.98(8)
C1 Mo1 C4 110.03(8)
C6 Mo1 C4 58.34(8)
C3 Mo1 C4 35.05(7)
C5 Mo1 C4 35.21(7)
P1 Mo1 C4 100.52(5)
C7 Mo1 C4 57.99(7)
C2 Mo1 K1 68.49(6)
C1 Mo1 K1 67.38(5)
C6 Mo1 K1 71.83(5)
C3 Mo1 K1 128.08(5)
C5 Mo1 K1 72.16(5)
P1 Mo1 K1 152.574(14)
C7 Mo1 K1 105.02(5)
C4 Mo1 K1 105.44(5)
O6 K1 O5 58.88(4)
O6 K1 O8 116.92(4)
O5 K1 O8 152.32(4)
O6 K1 O7 58.07(4)
O5 K1 O7 111.11(4)
O8 K1 O7 58.88(4)
O6 K1 O4 117.42(4)
O5 K1 O4 58.98(4)
O8 K1 O4 114.00(4)
O7 K1 O4 147.76(4)
O6 K1 O3 147.92(4)
O5 K1 O3 110.35(4)
O8 K1 O3 56.96(4)
O7 K1 O3 108.04(4)
O4 K1 O3 57.05(4)
O6 K1 C1 88.19(4)
O5 K1 C1 80.80(4)
O8 K1 C1 126.84(4)
O7 K1 C1 121.14(4)
O4 K1 C1 89.00(4)
O3 K1 C1 121.46(4)
O6 K1 C2 76.26(4)
O5 K1 C2 110.38(4)
O8 K1 C2 93.48(4)
O7 K1 C2 78.48(4)
O4 K1 C2 133.41(4)
O3 K1 C2 132.52(4)
C1 K1 C2 45.24(4)
O6 K1 Mo1 101.70(3)
O5 K1 Mo1 111.26(3)
O8 K1 Mo1 96.42(3)
O7 K1 Mo1 105.76(3)
O4 K1 Mo1 106.32(3)
O3 K1 Mo1 110.18(3)
C1 K1 Mo1 30.55(3)
C2 K1 Mo1 30.28(3)
C16 P1 C10 101.24(8)
C16 P1 C9 102.32(8)
C10 P1 C9 100.61(9)
C16 P1 Mo1 121.62(6)
C10 P1 Mo1 123.61(6)
C9 P1 Mo1 103.59(6)
C22 O3 C33 111.97(15)
C22 O3 K1 116.74(11)
C33 O3 K1 114.43(11)
C23 O4 C24 111.16(15)
C23 O4 K1 119.53(12)
C24 O4 K1 116.70(11)
C25 O5 C26 112.60(15)
C25 O5 K1 108.20(11)
C26 O5 K1 109.49(11)
C27 O6 C28 111.88(16)
C27 O6 K1 118.18(11)
C28 O6 K1 119.99(12)
C30 O7 C29 110.64(16)
C30 O7 K1 106.15(12)
C29 O7 K1 113.02(12)
C31 O8 C32 111.79(16)
C31 O8 K1 117.07(12)
C32 O8 K1 120.86(12)
O1 C1 Mo1 179.30(16)
O1 C1 K1 98.62(12)
Mo1 C1 K1 82.07(6)
O2 C2 Mo1 175.99(17)
O2 C2 K1 101.04(12)
Mo1 C2 K1 81.23(6)
C7 C3 C4 107.76(18)
C7 C3 C8 125.20(19)
C4 C3 C8 126.90(19)
C7 C3 Mo1 72.84(11)
C4 C3 Mo1 73.36(11)
C8 C3 Mo1 116.28(12)
C3 C4 C5 107.67(19)
C3 C4 Mo1 71.59(10)
C5 C4 Mo1 71.63(11)
C3 C4 H4A 126.1
C5 C4 H4A 126.1
Mo1 C4 H4A 126.1
C6 C5 C4 108.27(19)
C6 C5 Mo1 72.26(11)
C4 C5 Mo1 73.16(10)
C6 C5 H5A 125.7
C4 C5 H5A 125.7
Mo1 C5 H5A 125.7
C5 C6 C7 107.89(19)
C5 C6 Mo1 72.85(11)
C7 C6 Mo1 72.92(11)
C5 C6 H6A 125.8
C7 C6 H6A 125.8
Mo1 C6 H6A 125.8
C6 C7 C3 108.36(19)
C6 C7 Mo1 71.87(11)
C3 C7 Mo1 72.13(11)
C6 C7 H7A 125.7
C3 C7 H7A 125.7
Mo1 C7 H7A 125.7
C3 C8 C9 110.84(16)
C3 C8 H8A 109.5
C9 C8 H8A 109.5
C3 C8 H8B 109.5
C9 C8 H8B 109.5
H8A C8 H8B 108.1
C8 C9 P1 107.44(13)
C8 C9 H9A 110.2
P1 C9 H9A 110.2
C8 C9 H9B 110.2
P1 C9 H9B 110.2
H9A C9 H9B 108.5
C11 C10 C15 118.17(18)
C11 C10 P1 119.37(14)
C15 C10 P1 122.46(15)
C10 C11 C12 120.9(2)
C10 C11 H11A 119.5
C12 C11 H11A 119.5
C13 C12 C11 120.0(2)
C13 C12 H12A 120.0
C11 C12 H12A 120.0
C14 C13 C12 119.9(2)
C14 C13 H13A 120.0
C12 C13 H13A 120.0
C13 C14 C15 120.1(2)
C13 C14 H14A 120.0
C15 C14 H14A 120.0
C14 C15 C10 120.9(2)
C14 C15 H15A 119.5
C10 C15 H15A 119.5
C21 C16 C17 117.96(16)
C21 C16 P1 118.57(13)
C17 C16 P1 123.29(14)
C18 C17 C16 120.98(18)
C18 C17 H17A 119.5
C16 C17 H17A 119.5
C19 C18 C17 120.15(19)
C19 C18 H18A 119.9
C17 C18 H18A 119.9
C18 C19 C20 119.75(18)
C18 C19 H19A 120.1
C20 C19 H19A 120.1
C19 C20 C21 119.82(19)
C19 C20 H20A 120.1
C21 C20 H20A 120.1
C16 C21 C20 121.26(18)
C16 C21 H21A 119.4
C20 C21 H21A 119.4
O3 C22 C23 109.32(16)
O3 C22 H22A 109.8
C23 C22 H22A 109.8
O3 C22 H22B 109.8
C23 C22 H22B 109.8
H22A C22 H22B 108.3
O4 C23 C22 109.68(17)
O4 C23 H23A 109.7
C22 C23 H23A 109.7
O4 C23 H23B 109.7
C22 C23 H23B 109.7
H23A C23 H23B 108.2
O4 C24 C25 108.60(16)
O4 C24 H24A 110.0
C25 C24 H24A 110.0
O4 C24 H24B 110.0
C25 C24 H24B 110.0
H24A C24 H24B 108.4
O5 C25 C24 108.29(16)
O5 C25 H25A 110.0
C24 C25 H25A 110.0
O5 C25 H25B 110.0
C24 C25 H25B 110.0
H25A C25 H25B 108.4
O5 C26 C27 108.24(16)
O5 C26 H26A 110.1
C27 C26 H26A 110.0
O5 C26 H26B 110.0
C27 C26 H26B 110.1
H26A C26 H26B 108.4
O6 C27 C26 109.27(16)
O6 C27 H27A 109.8
C26 C27 H27A 109.8
O6 C27 H27B 109.8
C26 C27 H27B 109.8
H27A C27 H27B 108.3
O6 C28 C29 109.44(17)
O6 C28 H28A 109.8
C29 C28 H28A 109.8
O6 C28 H28B 109.8
C29 C28 H28B 109.8
H28A C28 H28B 108.2
O7 C29 C28 109.27(17)
O7 C29 H29A 109.8
C28 C29 H29A 109.8
O7 C29 H29B 109.8
C28 C29 H29B 109.8
H29A C29 H29B 108.3
O7 C30 C31 108.85(19)
O7 C30 H30A 109.9
C31 C30 H30A 109.9
O7 C30 H30B 109.9
C31 C30 H30B 109.9
H30A C30 H30B 108.3
O8 C31 C30 109.11(19)
O8 C31 H31A 109.9
C30 C31 H31A 109.9
O8 C31 H31B 109.9
C30 C31 H31B 109.9
H31A C31 H31B 108.3
O8 C32 C33 109.07(16)
O8 C32 H32A 109.9
C33 C32 H32A 109.9
O8 C32 H32B 109.9
C33 C32 H32B 109.9
H32A C32 H32B 108.3
O3 C33 C32 108.82(17)
O3 C33 H33A 109.9
C32 C33 H33A 109.9
O3 C33 H33B 109.9
C32 C33 H33B 109.9
H33A C33 H33B 108.3

loop_
_geom_bond_atom_site_label_1
_geom_bond_atom_site_label_2
_geom_bond_distance
Mo1 C2 1.916(2)
Mo1 C1 1.928(2)
Mo1 C6 2.3458(19)
Mo1 C3 2.3504(18)
Mo1 C5 2.3534(18)
Mo1 P1 2.3566(5)
Mo1 C7 2.3595(19)
Mo1 C4 2.3735(19)
Mo1 K1 3.7562(5)
K1 O6 2.8433(14)
K1 O5 2.8544(14)
K1 O8 2.8805(14)
K1 O7 2.8867(15)
K1 O4 2.8867(14)
K1 O3 2.9086(14)
K1 C1 3.5008(19)
K1 C2 3.5359(19)
P1 C16 1.8343(17)
P1 C10 1.8525(19)
P1 C9 1.8613(19)
O1 C1 1.191(2)
O2 C2 1.182(2)
O3 C22 1.417(2)
O3 C33 1.424(2)
O4 C23 1.420(2)
O4 C24 1.429(2)
O5 C25 1.426(2)
O5 C26 1.426(2)
O6 C27 1.416(3)
O6 C28 1.426(2)
O7 C30 1.419(3)
O7 C29 1.433(2)
O8 C31 1.422(3)
O8 C32 1.429(2)
C3 C7 1.418(3)
C3 C4 1.423(3)
C3 C8 1.514(3)
C4 C5 1.430(3)
C4 H4A 1.0000
C5 C6 1.409(3)
C5 H5A 1.0000
C6 C7 1.423(3)
C6 H6A 1.0000
C7 H7A 1.0000
C8 C9 1.534(3)
C8 H8A 0.9900
C8 H8B 0.9900
C9 H9A 0.9900
C9 H9B 0.9900
C10 C11 1.385(3)
C10 C15 1.398(3)
C11 C12 1.389(3)
C11 H11A 0.9500
C12 C13 1.381(3)
C12 H12A 0.9500
C13 C14 1.377(3)
C13 H13A 0.9500
C14 C15 1.382(3)
C14 H14A 0.9500
C15 H15A 0.9500
C16 C21 1.391(3)
C16 C17 1.390(2)
C17 C18 1.387(3)
C17 H17A 0.9500
C18 C19 1.381(3)
C18 H18A 0.9500
C19 C20 1.382(3)
C19 H19A 0.9500
C20 C21 1.386(3)
C20 H20A 0.9500
C21 H21A 0.9500
C22 C23 1.485(3)
C22 H22A 0.9900
C22 H22B 0.9900
C23 H23A 0.9900
C23 H23B 0.9900
C24 C25 1.494(3)
C24 H24A 0.9900
C24 H24B 0.9900
C25 H25A 0.9900
C25 H25B 0.9900
C26 C27 1.489(3)
C26 H26A 0.9900
C26 H26B 0.9900
C27 H27A 0.9900
C27 H27B 0.9900
C28 C29 1.477(3)
C28 H28A 0.9900
C28 H28B 0.9900
C29 H29A 0.9900
C29 H29B 0.9900
C30 C31 1.491(3)
C30 H30A 0.9900
C30 H30B 0.9900
C31 H31A 0.9900
C31 H31B 0.9900
C32 C33 1.488(3)
C32 H32A 0.9900
C32 H32B 0.9900
C33 H33A 0.9900
C33 H33B 0.9900

loop_
_geom_torsion_atom_site_label_1
_geom_torsion_atom_site_label_2
_geom_torsion_atom_site_label_3
_geom_torsion_atom_site_label_4
_geom_torsion
C2 Mo1 K1 O6 -33.34(7)
C1 Mo1 K1 O6 65.54(7)
C6 Mo1 K1 O6 -140.39(7)
C3 Mo1 K1 O6 -158.41(7)
C5 Mo1 K1 O6 -177.14(7)
P1 Mo1 K1 O6 10.58(5)
C7 Mo1 K1 O6 -128.49(6)
C4 Mo1 K1 O6 171.20(6)
C2 Mo1 K1 O5 -94.28(7)
C1 Mo1 K1 O5 4.60(6)
C6 Mo1 K1 O5 158.67(7)
C3 Mo1 K1 O5 140.65(7)
C5 Mo1 K1 O5 121.92(7)
P1 Mo1 K1 O5 -50.36(5)
C7 Mo1 K1 O5 170.57(6)
C4 Mo1 K1 O5 110.26(6)
C2 Mo1 K1 O8 85.90(6)
C1 Mo1 K1 O8 -175.21(6)
C6 Mo1 K1 O8 -21.14(7)
C3 Mo1 K1 O8 -39.17(7)
C5 Mo1 K1 O8 -57.89(6)
P1 Mo1 K1 O8 129.83(4)
C7 Mo1 K1 O8 -9.25(6)
C4 Mo1 K1 O8 -69.56(6)
C2 Mo1 K1 O7 26.48(7)
C1 Mo1 K1 O7 125.36(7)
C6 Mo1 K1 O7 -80.56(7)
C3 Mo1 K1 O7 -98.59(7)
C5 Mo1 K1 O7 -117.32(7)
P1 Mo1 K1 O7 70.40(5)
C7 Mo1 K1 O7 -68.67(6)
C4 Mo1 K1 O7 -128.98(6)
C2 Mo1 K1 O4 -156.75(7)
C1 Mo1 K1 O4 -57.87(6)
C6 Mo1 K1 O4 96.20(7)
C3 Mo1 K1 O4 78.18(7)
C5 Mo1 K1 O4 59.45(7)
P1 Mo1 K1 O4 -112.83(4)
C7 Mo1 K1 O4 108.10(6)
C4 Mo1 K1 O4 47.79(6)
C2 Mo1 K1 O3 143.00(7)
C1 Mo1 K1 O3 -118.12(6)
C6 Mo1 K1 O3 35.96(7)
C3 Mo1 K1 O3 17.93(7)
C5 Mo1 K1 O3 -0.80(6)
P1 Mo1 K1 O3 -173.08(4)
C7 Mo1 K1 O3 47.85(6)
C4 Mo1 K1 O3 -12.46(6)
C2 Mo1 K1 C1 -98.89(8)
C6 Mo1 K1 C1 154.07(8)
C3 Mo1 K1 C1 136.05(9)
C5 Mo1 K1 C1 117.32(8)
P1 Mo1 K1 C1 -54.96(6)
C7 Mo1 K1 C1 165.97(8)
C4 Mo1 K1 C1 105.65(8)
C1 Mo1 K1 C2 98.89(8)
C6 Mo1 K1 C2 -107.04(8)
C3 Mo1 K1 C2 -125.07(9)
C5 Mo1 K1 C2 -143.79(8)
P1 Mo1 K1 C2 43.92(7)
C7 Mo1 K1 C2 -95.15(8)
C4 Mo1 K1 C2 -155.46(8)
C2 Mo1 P1 C16 3.95(9)
C1 Mo1 P1 C16 -85.66(9)
C6 Mo1 P1 C16 105.92(10)
C3 Mo1 P1 C16 134.95(9)
C5 Mo1 P1 C16 154.16(10)
C7 Mo1 P1 C16 104.24(9)
C4 Mo1 P1 C16 162.74(9)
K1 Mo1 P1 C16 -36.24(8)
C2 Mo1 P1 C10 137.12(9)
C1 Mo1 P1 C10 47.51(9)
C6 Mo1 P1 C10 -120.92(10)
C3 Mo1 P1 C10 -91.89(9)
C5 Mo1 P1 C10 -72.68(11)
C7 Mo1 P1 C10 -122.60(9)
C4 Mo1 P1 C10 -64.09(9)
K1 Mo1 P1 C10 96.92(7)
C2 Mo1 P1 C9 -110.04(9)
C1 Mo1 P1 C9 160.35(8)
C6 Mo1 P1 C9 -8.07(10)
C3 Mo1 P1 C9 20.95(8)
C5 Mo1 P1 C9 40.17(10)
C7 Mo1 P1 C9 -9.75(8)
C4 Mo1 P1 C9 48.75(9)
K1 Mo1 P1 C9 -150.24(7)
O6 K1 O3 C22 -110.66(14)
O5 K1 O3 C22 -47.15(14)
O8 K1 O3 C22 160.53(14)
O7 K1 O3 C22 -168.81(13)
O4 K1 O3 C22 -20.71(12)
C1 K1 O3 C22 44.39(14)
C2 K1 O3 C22 100.41(14)
Mo1 K1 O3 C22 76.10(13)
O6 K1 O3 C33 115.78(13)
O5 K1 O3 C33 179.29(12)
O8 K1 O3 C33 26.97(12)
O7 K1 O3 C33 57.63(13)
O4 K1 O3 C33 -154.26(14)
C1 K1 O3 C33 -89.17(13)
C2 K1 O3 C33 -33.14(14)
Mo1 K1 O3 C33 -57.46(13)
O6 K1 O4 C23 131.13(14)
O5 K1 O4 C23 138.72(15)
O8 K1 O4 C23 -10.98(15)
O7 K1 O4 C23 58.24(17)
O3 K1 O4 C23 -12.12(13)
C1 K1 O4 C23 -141.42(14)
C2 K1 O4 C23 -131.82(13)
Mo1 K1 O4 C23 -115.92(13)
O6 K1 O4 C24 -7.39(14)
O5 K1 O4 C24 0.20(12)
O8 K1 O4 C24 -149.50(12)
O7 K1 O4 C24 -80.28(15)
O3 K1 O4 C24 -150.64(14)
C1 K1 O4 C24 80.06(13)
C2 K1 O4 C24 89.66(13)
Mo1 K1 O4 C24 105.56(12)
O6 K1 O5 C25 -154.57(12)
O8 K1 O5 C25 116.14(13)
O7 K1 O5 C25 178.97(11)
O4 K1 O5 C25 33.30(10)
O3 K1 O5 C25 59.16(11)
C1 K1 O5 C25 -61.10(11)
C2 K1 O5 C25 -95.90(11)
Mo1 K1 O5 C25 -63.46(11)
O6 K1 O5 C26 -31.50(12)
O8 K1 O5 C26 -120.80(13)
O7 K1 O5 C26 -57.96(13)
O4 K1 O5 C26 156.37(13)
O3 K1 O5 C26 -177.78(12)
C1 K1 O5 C26 61.97(12)
C2 K1 O5 C26 27.16(13)
Mo1 K1 O5 C26 59.60(12)
O5 K1 O6 C27 -1.49(12)
O8 K1 O6 C27 147.12(13)
O7 K1 O6 C27 149.18(14)
O4 K1 O6 C27 6.10(14)
O3 K1 O6 C27 77.07(16)
C1 K1 O6 C27 -81.83(13)
C2 K1 O6 C27 -125.98(14)
Mo1 K1 O6 C27 -109.41(13)
O5 K1 O6 C28 -144.38(14)
O8 K1 O6 C28 4.23(14)
O7 K1 O6 C28 6.30(13)
O4 K1 O6 C28 -136.78(13)
O3 K1 O6 C28 -65.81(16)
C1 K1 O6 C28 135.29(13)
C2 K1 O6 C28 91.13(13)
Mo1 K1 O6 C28 107.71(13)
O6 K1 O7 C30 147.36(15)
O5 K1 O7 C30 174.07(13)
O8 K1 O7 C30 -34.79(13)
O4 K1 O7 C30 -120.97(14)
O3 K1 O7 C30 -64.75(14)
C1 K1 O7 C30 82.18(15)
C2 K1 O7 C30 66.48(14)
Mo1 K1 O7 C30 53.21(14)
O6 K1 O7 C29 25.91(12)
O5 K1 O7 C29 52.63(13)
O8 K1 O7 C29 -156.24(14)
O4 K1 O7 C29 117.59(14)
O3 K1 O7 C29 173.81(12)
C1 K1 O7 C29 -39.26(14)
C2 K1 O7 C29 -54.97(13)
Mo1 K1 O7 C29 -68.23(13)
O6 K1 O8 C31 4.40(16)
O5 K1 O8 C31 78.16(17)
O7 K1 O8 C31 2.35(14)
O4 K1 O8 C31 146.71(14)
O3 K1 O8 C31 147.85(16)
C1 K1 O8 C31 -105.26(15)
C2 K1 O8 C31 -71.96(15)
Mo1 K1 O8 C31 -102.22(14)
O6 K1 O8 C32 -137.89(14)
O5 K1 O8 C32 -64.13(17)
O7 K1 O8 C32 -139.94(15)
O4 K1 O8 C32 4.42(15)
O3 K1 O8 C32 5.56(13)
C1 K1 O8 C32 112.46(14)
C2 K1 O8 C32 145.75(14)
Mo1 K1 O8 C32 115.50(14)
C2 Mo1 C1 O1 -103(13)
C6 Mo1 C1 O1 156(13)
C3 Mo1 C1 O1 67(13)
C5 Mo1 C1 O1 128(13)
P1 Mo1 C1 O1 -12(13)
C7 Mo1 C1 O1 127(13)
C4 Mo1 C1 O1 91(13)
K1 Mo1 C1 O1 -170(100)
C2 Mo1 C1 K1 66.81(6)
C6 Mo1 C1 K1 -33.98(10)
C3 Mo1 C1 K1 -122.74(9)
C5 Mo1 C1 K1 -61.94(6)
P1 Mo1 C1 K1 157.73(2)
C7 Mo1 C1 K1 -62.7(3)
C4 Mo1 C1 K1 -98.92(6)
O6 K1 C1 O1 62.98(12)
O5 K1 C1 O1 4.22(11)
O8 K1 C1 O1 -174.17(11)
O7 K1 C1 O1 113.40(12)
O4 K1 C1 O1 -54.50(12)
O3 K1 C1 O1 -104.07(12)
C2 K1 C1 O1 135.33(14)
Mo1 K1 C1 O1 179.88(16)
O6 K1 C1 Mo1 -116.90(6)
O5 K1 C1 Mo1 -175.66(6)
O8 K1 C1 Mo1 5.95(8)
O7 K1 C1 Mo1 -66.48(7)
O4 K1 C1 Mo1 125.63(6)
O3 K1 C1 Mo1 76.05(7)
C2 K1 C1 Mo1 -44.55(6)
C1 Mo1 C2 O2 170(2)
C6 Mo1 C2 O2 -58(2)
C3 Mo1 C2 O2 -2(2)
C5 Mo1 C2 O2 -80(2)
P1 Mo1 C2 O2 74(2)
C7 Mo1 C2 O2 -22(2)
C4 Mo1 C2 O2 -45(2)
K1 Mo1 C2 O2 -125(2)
C1 Mo1 C2 K1 -65.79(6)
C6 Mo1 C2 K1 66.65(6)
C3 Mo1 C2 K1 122.34(7)
C5 Mo1 C2 K1 44.78(9)
P1 Mo1 C2 K1 -161.36(2)
C7 Mo1 C2 K1 102.28(6)
C4 Mo1 C2 K1 79.54(18)
O6 K1 C2 O2 -37.01(12)
O5 K1 C2 O2 -85.84(13)
O8 K1 C2 O2 79.87(13)
O7 K1 C2 O2 22.61(12)
O4 K1 C2 O2 -151.93(11)
O3 K1 C2 O2 126.60(12)
C1 K1 C2 O2 -138.35(15)
Mo1 K1 C2 O2 176.64(16)
O6 K1 C2 Mo1 146.35(6)
O5 K1 C2 Mo1 97.52(6)
O8 K1 C2 Mo1 -96.77(6)
O7 K1 C2 Mo1 -154.03(6)
O4 K1 C2 Mo1 31.43(9)
O3 K1 C2 Mo1 -50.04(8)
C1 K1 C2 Mo1 45.01(6)
C2 Mo1 C3 C7 -36.03(15)
C1 Mo1 C3 C7 156.54(12)
C6 Mo1 C3 C7 36.94(12)
C5 Mo1 C3 C7 78.03(13)
P1 Mo1 C3 C7 -117.80(12)
C4 Mo1 C3 C7 115.18(17)
K1 Mo1 C3 C7 57.05(13)
C2 Mo1 C3 C4 -151.21(12)
C1 Mo1 C3 C4 41.36(17)
C6 Mo1 C3 C4 -78.24(13)
C5 Mo1 C3 C4 -37.15(12)
P1 Mo1 C3 C4 127.02(12)
C7 Mo1 C3 C4 -115.18(17)
K1 Mo1 C3 C4 -58.13(14)
C2 Mo1 C3 C8 85.33(17)
C1 Mo1 C3 C8 -82.10(18)
C6 Mo1 C3 C8 158.30(19)
C5 Mo1 C3 C8 -160.61(19)
P1 Mo1 C3 C8 3.55(14)
C7 Mo1 C3 C8 121.4(2)
C4 Mo1 C3 C8 -123.5(2)
K1 Mo1 C3 C8 178.41(12)
C7 C3 C4 C5 -2.3(2)
C8 C3 C4 C5 173.66(17)
Mo1 C3 C4 C5 62.96(13)
C7 C3 C4 Mo1 -65.22(13)
C8 C3 C4 Mo1 110.70(18)
C2 Mo1 C4 C3 64.4(2)
C1 Mo1 C4 C3 -152.82(12)
C6 Mo1 C4 C3 79.48(13)
C5 Mo1 C4 C3 116.59(18)
P1 Mo1 C4 C3 -52.85(12)
C7 Mo1 C4 C3 37.78(12)
K1 Mo1 C4 C3 136.09(11)
C2 Mo1 C4 C5 -52.1(2)
C1 Mo1 C4 C5 90.60(14)
C6 Mo1 C4 C5 -37.11(12)
C3 Mo1 C4 C5 -116.59(18)
P1 Mo1 C4 C5 -169.44(12)
C7 Mo1 C4 C5 -78.80(14)
K1 Mo1 C4 C5 19.50(13)
C3 C4 C5 C6 1.3(2)
Mo1 C4 C5 C6 64.21(14)
C3 C4 C5 Mo1 -62.93(13)
C2 Mo1 C5 C6 40.11(16)
C1 Mo1 C5 C6 142.45(13)
C3 Mo1 C5 C6 -79.17(13)
P1 Mo1 C5 C6 -101.40(13)
C7 Mo1 C5 C6 -37.77(12)
C4 Mo1 C5 C6 -116.14(19)
K1 Mo1 C5 C6 83.61(12)
C2 Mo1 C5 C4 156.26(12)
C1 Mo1 C5 C4 -101.40(13)
C6 Mo1 C5 C4 116.14(19)
C3 Mo1 C5 C4 36.98(12)
P1 Mo1 C5 C4 14.75(16)
C7 Mo1 C5 C4 78.38(13)
K1 Mo1 C5 C4 -160.24(13)
C4 C5 C6 C7 0.2(2)
Mo1 C5 C6 C7 65.00(13)
C4 C5 C6 Mo1 -64.80(13)
C2 Mo1 C6 C5 -148.68(13)
C1 Mo1 C6 C5 -51.78(16)
C3 Mo1 C6 C5 78.78(13)
P1 Mo1 C6 C5 112.64(12)
C7 Mo1 C6 C5 115.54(18)
C4 Mo1 C6 C5 37.45(12)
K1 Mo1 C6 C5 -84.66(12)
C2 Mo1 C6 C7 95.78(13)
C1 Mo1 C6 C7 -167.32(12)
C3 Mo1 C6 C7 -36.76(12)
C5 Mo1 C6 C7 -115.54(18)
P1 Mo1 C6 C7 -2.90(16)
C4 Mo1 C6 C7 -78.09(13)
K1 Mo1 C6 C7 159.80(13)
C5 C6 C7 C3 -1.6(2)
Mo1 C6 C7 C3 63.33(13)
C5 C6 C7 Mo1 -64.95(14)
C4 C3 C7 C6 2.4(2)
C8 C3 C7 C6 -173.60(17)
Mo1 C3 C7 C6 -63.16(13)
C4 C3 C7 Mo1 65.57(13)
C8 C3 C7 Mo1 -110.44(17)
C2 Mo1 C7 C6 -90.12(13)
C1 Mo1 C7 C6 38.2(3)
C3 Mo1 C7 C6 116.99(18)
C5 Mo1 C7 C6 37.43(12)
P1 Mo1 C7 C6 177.81(12)
C4 Mo1 C7 C6 79.19(13)
K1 Mo1 C7 C6 -19.86(13)
C2 Mo1 C7 C3 152.89(12)
C1 Mo1 C7 C3 -78.7(3)
C6 Mo1 C7 C3 -116.99(18)
C5 Mo1 C7 C3 -79.56(13)
P1 Mo1 C7 C3 60.82(11)
C4 Mo1 C7 C3 -37.80(11)
K1 Mo1 C7 C3 -136.84(10)
C7 C3 C8 C9 53.2(2)
C4 C3 C8 C9 -122.1(2)
Mo1 C3 C8 C9 -33.7(2)
C3 C8 C9 P1 51.7(2)
C16 P1 C9 C8 -172.86(13)
C10 P1 C9 C8 83.03(14)
Mo1 P1 C9 C8 -45.64(14)
C16 P1 C10 C11 118.60(16)
C9 P1 C10 C11 -136.42(16)
Mo1 P1 C10 C11 -22.11(18)
C16 P1 C10 C15 -62.08(16)
C9 P1 C10 C15 42.90(17)
Mo1 P1 C10 C15 157.21(13)
C15 C10 C11 C12 0.0(3)
P1 C10 C11 C12 179.30(18)
C10 C11 C12 C13 -1.0(4)
C11 C12 C13 C14 1.1(4)
C12 C13 C14 C15 0.0(3)
C13 C14 C15 C10 -1.1(3)
C11 C10 C15 C14 1.1(3)
P1 C10 C15 C14 -178.24(15)
C10 P1 C16 C21 163.09(14)
C9 P1 C16 C21 59.47(16)
Mo1 P1 C16 C21 -55.18(16)
C10 P1 C16 C17 -21.87(17)
C9 P1 C16 C17 -125.49(16)
Mo1 P1 C16 C17 119.86(14)
C21 C16 C17 C18 -1.4(3)
P1 C16 C17 C18 -176.51(15)
C16 C17 C18 C19 -1.0(3)
C17 C18 C19 C20 2.1(3)
C18 C19 C20 C21 -0.8(3)
C17 C16 C21 C20 2.8(3)
P1 C16 C21 C20 178.08(14)
C19 C20 C21 C16 -1.7(3)
C33 O3 C22 C23 -175.29(17)
K1 O3 C22 C23 50.07(19)
C24 O4 C23 C22 -177.84(17)
K1 O4 C23 C22 41.5(2)
O3 C22 C23 O4 -59.2(2)
C23 O4 C24 C25 -173.88(17)
K1 O4 C24 C25 -32.05(19)
C26 O5 C25 C24 172.17(17)
K1 O5 C25 C24 -66.68(16)
O4 C24 C25 O5 67.1(2)
C25 O5 C26 C27 -176.45(16)
K1 O5 C26 C27 63.14(17)
C28 O6 C27 C26 178.49(16)
K1 O6 C27 C26 32.8(2)
O5 C26 C27 O6 -64.6(2)
C27 O6 C28 C29 178.64(17)
K1 O6 C28 C29 -36.3(2)
C30 O7 C29 C28 -174.98(18)
K1 O7 C29 C28 -56.10(19)
O6 C28 C29 O7 60.7(2)
C29 O7 C30 C31 -169.11(19)
K1 O7 C30 C31 67.9(2)
C32 O8 C31 C30 174.69(19)
K1 O8 C31 C30 29.1(2)
O7 C30 C31 O8 -67.1(3)
C31 O8 C32 C33 -179.18(18)
K1 O8 C32 C33 -35.1(2)
C22 O3 C33 C32 167.47(17)
K1 O3 C33 C32 -56.79(18)
O8 C32 C33 O3 59.5(2)
